data_4350567
loop_
_publ_author_name
'Dong, Yu-Bin'
'Sun, Ting'
'Ma, Jian-Ping'
'Zhao, Xia-Xia'
'Huang, Ru-Qi'

_publ_section_title
;
 Ag(I) and Cu(II) discrete and polymeric complexes based on single- and
 double-armed oxadiazole-bridging organic clips.
;
_journal_issue 26
_journal_name_full 'Inorganic chemistry'
_journal_page_first 10613
_journal_page_last 10628
_journal_paper_doi 10.1021/ic0612552
_journal_volume 45
_journal_year 2006
_chemical_formula_sum 'C28 H20 Cl4 Cu N6 O11'
_chemical_formula_weight 821.84
_space_group_IT_number 2
_space_group_name_Hall '-P 1'
_space_group_name_H-M_alt 'P -1'
_symmetry_cell_setting triclinic
_symmetry_space_group_name_H-M 'P -1'
_atom_sites_solution_hydrogens geom
_atom_sites_solution_primary direct
_atom_sites_solution_secondary difmap
_audit_creation_method SHELXL-97
_cell_angle_alpha 111.931(4)
_cell_angle_beta 98.549(4)
_cell_angle_gamma 95.196(4)
_cell_formula_units_Z 2
_cell_length_a 7.2359(15)
_cell_length_b 14.946(3)
_cell_length_c 17.339(4)
_cell_measurement_reflns_used 662
_cell_measurement_temperature 293(2)
_cell_measurement_theta_max 16.758
_cell_measurement_theta_min 2.422
_cell_volume 1698.2(6)
_computing_cell_refinement 'Bruker SMART'
_computing_data_collection 'Bruker SMART'
_computing_data_reduction 'Bruker SAINT'
_computing_molecular_graphics 'Bruker SHELXTL'
_computing_publication_material 'Bruker SHELXTL'
_computing_structure_refinement 'SHELXL-97 (Sheldrick, 1997)'
_computing_structure_solution 'SHELXS-97 (Sheldrick, 1990)'
_diffrn_ambient_temperature 293(2)
_diffrn_measured_fraction_theta_full 0.977
_diffrn_measured_fraction_theta_max 0.977
_diffrn_measurement_device_type 'CCD area detector'
_diffrn_measurement_method 'phi and omega scans'
_diffrn_radiation_monochromator graphite
_diffrn_radiation_source 'fine-focus sealed tube'
_diffrn_radiation_type MoK\a
_diffrn_radiation_wavelength 0.71073
_diffrn_reflns_av_R_equivalents 0.0627
_diffrn_reflns_av_sigmaI/netI 0.1905
_diffrn_reflns_limit_h_max 4
_diffrn_reflns_limit_h_min -8
_diffrn_reflns_limit_k_max 17
_diffrn_reflns_limit_k_min -16
_diffrn_reflns_limit_l_max 20
_diffrn_reflns_limit_l_min -18
_diffrn_reflns_number 9048
_diffrn_reflns_theta_full 25.25
_diffrn_reflns_theta_max 25.25
_diffrn_reflns_theta_min 1.54
_exptl_absorpt_coefficient_mu 1.025
_exptl_absorpt_correction_T_max 0.9602
_exptl_absorpt_correction_T_min 0.8451
_exptl_absorpt_correction_type multi-scan
_exptl_absorpt_process_details sadabs
_exptl_crystal_colour BLUE
_exptl_crystal_density_diffrn 1.607
_exptl_crystal_density_method 'not measured'
_exptl_crystal_description plan
_exptl_crystal_F_000 830
_exptl_crystal_size_max 0.17
_exptl_crystal_size_mid 0.08
_exptl_crystal_size_min 0.04
_refine_diff_density_max 0.495
_refine_diff_density_min -0.387
_refine_diff_density_rms '0.075 End ===='
_refine_ls_extinction_method none
_refine_ls_goodness_of_fit_ref 0.978
_refine_ls_hydrogen_treatment constr
_refine_ls_matrix_type full
_refine_ls_number_parameters 451
_refine_ls_number_reflns 6020
_refine_ls_number_restraints 0
_refine_ls_restrained_S_all 0.978
_refine_ls_R_factor_all 0.2107
_refine_ls_R_factor_gt 0.0887
_refine_ls_shift/su_max 0.000
_refine_ls_shift/su_mean 0.000
_refine_ls_structure_factor_coef Fsqd
_refine_ls_weighting_details 'calc w=1/[\s^2^(Fo^2^)+(0.0115P)^2^+0.0000P] where P=(Fo^2^+2Fc^2^)/3'
_refine_ls_weighting_scheme calc
_refine_ls_wR_factor_gt 0.1532
_refine_ls_wR_factor_ref 0.1838
_reflns_number_gt 2474
_reflns_number_total 6020
_reflns_threshold_expression >2sigma(I)
_cod_data_source_file ic0612552si20060706_013537.cif
_cod_data_source_block 3
_cod_depositor_comments
;
The following automatic conversions were performed:

data item '_symmetry_cell_setting' value 'Triclinic' was changed to
'triclinic' in accordance with the
/home/saulius/struct/COD-crude-data/automatic-downloads/DataCite-retrospective/ACS/depositions/lib/dictionaries/cif_core.dic
dictionary named 'cif_core.dic' version 2.4.2 last updated on
2011-04-26.

Automatic conversion script
Id: cif_fix_values 6909 2019-04-08 15:41:33Z antanas 
;
_cod_original_sg_symbol_H-M P-1
_cod_database_code 4350567

loop_
_symmetry_equiv_pos_as_xyz
'x, y, z'
'-x, -y, -z'

loop_
_atom_site_label
_atom_site_type_symbol
_atom_site_fract_x
_atom_site_fract_y
_atom_site_fract_z
_atom_site_U_iso_or_equiv
_atom_site_adp_type
_atom_site_occupancy
_atom_site_symmetry_multiplicity
_atom_site_calc_flag
_atom_site_refinement_flags
Cu1 Cu -0.00391(13) 0.65616(7) 0.51967(5) 0.0609(4) Uani 1 1 d .
N1 N 0.2155(7) 0.4413(4) 0.0940(3) 0.0491(15) Uani 1 1 d .
N2 N 0.2150(8) 0.3427(4) 0.0820(3) 0.0516(16) Uani 1 1 d .
N3 N 0.0840(9) 0.6365(4) 0.4115(3) 0.0545(17) Uani 1 1 d .
N4 N 0.1055(9) 0.3086(4) 0.3736(3) 0.0527(17) Uani 1 1 d .
N5 N 0.2026(13) 0.8334(7) 0.5955(5) 0.078(2) Uani 1 1 d .
N6 N -0.2802(14) 0.5052(7) 0.4271(6) 0.091(3) Uani 1 1 d .
C1 C 0.2364(8) 0.4469(5) 0.0225(4) 0.0419(17) Uani 1 1 d .
C2 C 0.2507(8) 0.5339(5) 0.0019(4) 0.0439(18) Uani 1 1 d .
C3 C 0.2271(9) 0.6236(5) 0.0576(4) 0.0447(18) Uani 1 1 d .
C4 C 0.2384(9) 0.7040(5) 0.0375(5) 0.056(2) Uani 1 1 d .
H4 H 0.2172 0.7635 0.0754 0.067 Uiso 1 1 calc R
C5 C 0.2813(9) 0.6959(6) -0.0393(5) 0.057(2) Uani 1 1 d .
H5 H 0.2929 0.7505 -0.0529 0.069 Uiso 1 1 calc R
C6 C 0.3069(9) 0.6071(7) -0.0958(5) 0.063(2) Uani 1 1 d .
H6 H 0.3345 0.6016 -0.1479 0.075 Uiso 1 1 calc R
C7 C 0.2921(9) 0.5253(5) -0.0757(4) 0.052(2) Uani 1 1 d .
H7 H 0.3098 0.4653 -0.1141 0.062 Uiso 1 1 calc R
C8 C 0.3089(12) 0.6352(5) 0.1975(4) 0.0458(19) Uani 1 1 d .
C9 C 0.2241(10) 0.6346(5) 0.2708(4) 0.0470(19) Uani 1 1 d .
C10 C 0.0439(11) 0.6549(5) 0.2809(4) 0.059(2) Uani 1 1 d .
H10 H -0.0338 0.6680 0.2399 0.071 Uiso 1 1 calc R
C11 C -0.0176(10) 0.6555(5) 0.3512(5) 0.060(2) Uani 1 1 d .
H11 H -0.1382 0.6700 0.3573 0.072 Uiso 1 1 calc R
C12 C 0.2541(12) 0.6119(6) 0.3999(5) 0.076(3) Uani 1 1 d .
H12 H 0.3252 0.5947 0.4400 0.091 Uiso 1 1 calc R
C13 C 0.3271(10) 0.6113(6) 0.3313(4) 0.068(2) Uani 1 1 d .
H13 H 0.4469 0.5950 0.3258 0.082 Uiso 1 1 calc R
C14 C 0.2377(9) 0.2980(5) 0.0048(4) 0.0442(18) Uani 1 1 d .
C15 C 0.2514(9) 0.1968(6) -0.0396(4) 0.0483(19) Uani 1 1 d .
C16 C 0.2941(9) 0.1625(6) -0.1214(4) 0.058(2) Uani 1 1 d .
H16 H 0.3101 0.2057 -0.1479 0.070 Uiso 1 1 calc R
C17 C 0.3125(11) 0.0661(6) -0.1629(5) 0.071(2) Uani 1 1 d .
H17 H 0.3380 0.0448 -0.2174 0.086 Uiso 1 1 calc R
C18 C 0.2938(12) 0.0020(6) -0.1249(5) 0.081(3) Uani 1 1 d .
H18 H 0.3106 -0.0624 -0.1525 0.098 Uiso 1 1 calc R
C19 C 0.2495(10) 0.0329(6) -0.0446(5) 0.067(2) Uani 1 1 d .
H19 H 0.2323 -0.0110 -0.0188 0.081 Uiso 1 1 calc R
C20 C 0.2315(10) 0.1286(6) -0.0042(4) 0.053(2) Uani 1 1 d .
C21 C 0.3170(13) 0.2000(5) 0.1454(4) 0.051(2) Uani 1 1 d .
C22 C 0.2345(11) 0.2382(5) 0.2230(4) 0.0490(19) Uani 1 1 d .
C23 C 0.3442(10) 0.2489(5) 0.2985(4) 0.055(2) Uani 1 1 d .
H23 H 0.4650 0.2322 0.2998 0.066 Uiso 1 1 calc R
C24 C 0.2769(11) 0.2840(6) 0.3715(4) 0.061(2) Uani 1 1 d .
H24 H 0.3541 0.2911 0.4220 0.073 Uiso 1 1 calc R
C25 C -0.0018(11) 0.2992(6) 0.2998(5) 0.069(2) Uani 1 1 d .
H25 H -0.1222 0.3163 0.3004 0.083 Uiso 1 1 calc R
C26 C 0.0571(11) 0.2656(6) 0.2240(5) 0.063(2) Uani 1 1 d .
H26 H -0.0201 0.2614 0.1745 0.076 Uiso 1 1 calc R
C27 C 0.7284(16) 0.9246(8) 0.4490(7) 0.138(4) Uani 1 1 d .
H27A H 0.6724 0.9800 0.4458 0.165 Uiso 1 1 calc R
H27B H 0.8446 0.9500 0.4913 0.165 Uiso 1 1 calc R
C28 C 0.2012(15) 0.9955(7) 0.2791(6) 0.119(4) Uani 1 1 d .
H28A H 0.2966 1.0495 0.3183 0.143 Uiso 1 1 calc R
H28B H 0.0785 1.0107 0.2913 0.143 Uiso 1 1 calc R
O1 O 0.2510(6) 0.3594(3) -0.0363(3) 0.0471(12) Uani 1 1 d .
O2 O 0.1713(6) 0.6347(3) 0.1341(3) 0.0533(13) Uani 1 1 d .
O3 O 0.4750(7) 0.6415(4) 0.1970(3) 0.0666(16) Uani 1 1 d .
O4 O 0.4803(8) 0.2037(4) 0.1427(3) 0.0675(16) Uani 1 1 d .
O5 O 0.1730(7) 0.1577(3) 0.0758(3) 0.0566(13) Uani 1 1 d .
O6 O 0.2345(7) 0.7467(4) 0.5846(3) 0.0622(15) Uani 1 1 d .
O7 O 0.0543(10) 0.8428(5) 0.5604(4) 0.097(2) Uani 1 1 d .
O8 O 0.3315(10) 0.9000(5) 0.6392(4) 0.117(3) Uani 1 1 d .
O9 O -0.1673(17) 0.4704(8) 0.4531(6) 0.196(5) Uani 1 1 d .
O10 O -0.2713(7) 0.5938(4) 0.4501(3) 0.0682(15) Uani 1 1 d .
O11 O -0.4075(16) 0.4524(7) 0.3852(9) 0.300(9) Uani 1 1 d .
Cl1 Cl 0.2083(4) 0.9839(2) 0.17682(19) 0.1233(10) Uani 1 1 d .
Cl2 Cl 0.2388(6) 0.8935(3) 0.2945(3) 0.2038(19) Uani 1 1 d .
Cl3 Cl 0.7802(9) 0.8627(4) 0.3571(3) 0.291(3) Uani 1 1 d .
Cl4 Cl 0.5768(5) 0.8582(3) 0.4813(2) 0.1809(16) Uani 1 1 d .

loop_
_atom_site_aniso_label
_atom_site_aniso_U_11
_atom_site_aniso_U_22
_atom_site_aniso_U_33
_atom_site_aniso_U_23
_atom_site_aniso_U_13
_atom_site_aniso_U_12
Cu1 0.0645(7) 0.0683(8) 0.0457(6) 0.0179(5) 0.0175(5) -0.0013(5)
N1 0.053(4) 0.053(4) 0.039(3) 0.014(3) 0.012(3) 0.011(3)
N2 0.065(4) 0.051(4) 0.042(3) 0.015(3) 0.024(3) 0.015(3)
N3 0.061(5) 0.056(4) 0.044(4) 0.015(3) 0.019(3) 0.004(3)
N4 0.057(4) 0.061(5) 0.040(4) 0.019(3) 0.015(3) 0.002(3)
N5 0.087(7) 0.080(7) 0.064(5) 0.030(5) 0.013(5) 0.005(6)
N6 0.086(7) 0.053(6) 0.134(8) 0.046(6) 0.008(6) -0.002(5)
C1 0.041(4) 0.050(5) 0.040(4) 0.018(4) 0.014(3) 0.017(3)
C2 0.028(4) 0.061(6) 0.048(4) 0.025(4) 0.012(3) 0.009(4)
C3 0.044(5) 0.052(5) 0.042(4) 0.022(4) 0.011(3) 0.011(4)
C4 0.058(5) 0.056(6) 0.067(5) 0.031(4) 0.027(4) 0.024(4)
C5 0.050(5) 0.076(6) 0.065(5) 0.048(5) 0.010(4) 0.015(4)
C6 0.053(5) 0.100(8) 0.045(5) 0.041(5) 0.010(4) 0.009(5)
C7 0.048(5) 0.063(6) 0.044(4) 0.017(4) 0.016(3) 0.009(4)
C8 0.057(5) 0.038(5) 0.038(4) 0.008(3) 0.015(4) 0.008(4)
C9 0.049(5) 0.046(5) 0.040(4) 0.012(4) 0.009(4) 0.004(4)
C10 0.061(6) 0.077(6) 0.053(5) 0.038(4) 0.016(4) 0.016(4)
C11 0.061(6) 0.076(6) 0.052(5) 0.027(5) 0.024(4) 0.025(4)
C12 0.071(7) 0.111(8) 0.054(5) 0.036(5) 0.018(5) 0.026(5)
C13 0.054(5) 0.106(7) 0.052(5) 0.033(5) 0.018(4) 0.026(5)
C14 0.039(4) 0.060(6) 0.040(4) 0.024(4) 0.012(3) 0.012(4)
C15 0.053(5) 0.056(5) 0.040(4) 0.020(4) 0.011(3) 0.018(4)
C16 0.060(5) 0.056(6) 0.050(5) 0.013(4) 0.006(4) 0.006(4)
C17 0.091(7) 0.065(7) 0.053(5) 0.009(5) 0.025(4) 0.026(5)
C18 0.110(8) 0.059(6) 0.072(6) 0.015(5) 0.028(5) 0.030(5)
C19 0.089(7) 0.050(6) 0.064(6) 0.022(5) 0.018(5) 0.013(5)
C20 0.055(5) 0.057(6) 0.046(5) 0.021(4) 0.004(4) 0.010(4)
C21 0.065(6) 0.048(5) 0.048(5) 0.027(4) 0.015(5) 0.011(4)
C22 0.068(6) 0.043(5) 0.038(4) 0.018(4) 0.015(4) 0.003(4)
C23 0.055(5) 0.063(6) 0.047(5) 0.019(4) 0.015(4) 0.006(4)
C24 0.045(5) 0.090(7) 0.049(5) 0.029(4) 0.009(4) 0.008(5)
C25 0.065(6) 0.096(7) 0.062(5) 0.042(5) 0.024(5) 0.027(5)
C26 0.057(6) 0.091(7) 0.051(5) 0.035(5) 0.010(4) 0.026(5)
C27 0.165(11) 0.104(10) 0.147(10) 0.050(8) 0.038(8) 0.018(8)
C28 0.149(10) 0.089(9) 0.114(8) 0.041(7) 0.007(7) 0.020(7)
O1 0.057(3) 0.049(3) 0.038(3) 0.015(3) 0.017(2) 0.013(2)
O2 0.060(3) 0.064(4) 0.046(3) 0.025(3) 0.024(3) 0.021(3)
O3 0.045(3) 0.095(5) 0.058(3) 0.027(3) 0.016(3) 0.006(3)
O4 0.065(4) 0.087(4) 0.062(3) 0.036(3) 0.026(3) 0.019(3)
O5 0.064(4) 0.058(4) 0.052(3) 0.024(3) 0.021(3) 0.010(3)
O6 0.059(4) 0.072(4) 0.054(3) 0.024(3) 0.009(3) 0.014(3)
O7 0.091(5) 0.096(6) 0.111(5) 0.050(4) 0.010(4) 0.025(4)
O8 0.123(6) 0.079(5) 0.106(5) 0.000(4) 0.012(4) -0.019(4)
O9 0.276(12) 0.222(12) 0.210(10) 0.165(9) 0.118(9) 0.168(10)
O10 0.067(4) 0.056(4) 0.076(4) 0.021(3) 0.021(3) -0.001(3)
O11 0.175(10) 0.079(7) 0.48(2) 0.005(9) -0.110(12) -0.032(7)
Cl1 0.126(2) 0.102(2) 0.138(2) 0.0456(19) 0.0194(19) 0.0164(17)
Cl2 0.284(5) 0.123(3) 0.227(4) 0.108(3) 0.022(4) 0.023(3)
Cl3 0.538(9) 0.269(6) 0.228(5) 0.167(4) 0.244(6) 0.283(6)
Cl4 0.174(3) 0.206(4) 0.210(4) 0.134(3) 0.043(3) 0.021(3)

loop_
_atom_type_symbol
_atom_type_description
_atom_type_scat_dispersion_real
_atom_type_scat_dispersion_imag
_atom_type_scat_source
C C 0.0033 0.0016 'International Tables Vol C Tables 4.2.6.8 and 6.1.1.4'
H H 0.0000 0.0000 'International Tables Vol C Tables 4.2.6.8 and 6.1.1.4'
N N 0.0061 0.0033 'International Tables Vol C Tables 4.2.6.8 and 6.1.1.4'
O O 0.0106 0.0060 'International Tables Vol C Tables 4.2.6.8 and 6.1.1.4'
Cu Cu 0.3201 1.2651 'International Tables Vol C Tables 4.2.6.8 and 6.1.1.4'
Cl Cl 0.1484 0.1585 'International Tables Vol C Tables 4.2.6.8 and 6.1.1.4'

loop_
_geom_angle_atom_site_label_1
_geom_angle_atom_site_label_2
_geom_angle_atom_site_label_3
_geom_angle
_geom_angle_site_symmetry_1
_geom_angle_site_symmetry_3
O6 Cu1 N3 90.0(2) . .
O6 Cu1 N4 89.6(2) . 2_566
N3 Cu1 N4 172.3(3) . 2_566
O6 Cu1 O10 165.5(2) . .
N3 Cu1 O10 88.7(2) . .
N4 Cu1 O10 89.8(2) 2_566 .
C1 N1 N2 106.4(5) . .
C14 N2 N1 105.9(5) . .
C11 N3 C12 117.3(6) . .
C11 N3 Cu1 120.8(5) . .
C12 N3 Cu1 121.7(6) . .
C24 N4 C25 117.4(6) . .
C24 N4 Cu1 120.3(5) . 2_566
C25 N4 Cu1 121.9(6) . 2_566
O7 N5 O8 125.2(11) . .
O7 N5 O6 118.6(9) . .
O8 N5 O6 116.1(9) . .
O11 N6 O9 113.9(12) . .
O11 N6 O10 123.0(12) . .
O9 N6 O10 122.7(12) . .
N1 C1 O1 111.9(6) . .
N1 C1 C2 128.4(6) . .
O1 C1 C2 119.7(6) . .
C3 C2 C7 118.9(7) . .
C3 C2 C1 122.1(6) . .
C7 C2 C1 118.9(7) . .
C4 C3 C2 121.7(6) . .
C4 C3 O2 116.9(6) . .
C2 C3 O2 121.1(6) . .
C3 C4 C5 119.4(7) . .
C3 C4 H4 120.3 . .
C5 C4 H4 120.3 . .
C6 C5 C4 119.9(7) . .
C6 C5 H5 120.1 . .
C4 C5 H5 120.1 . .
C5 C6 C7 120.5(7) . .
C5 C6 H6 119.8 . .
C7 C6 H6 119.8 . .
C2 C7 C6 119.5(7) . .
C2 C7 H7 120.2 . .
C6 C7 H7 120.2 . .
O3 C8 O2 125.3(6) . .
O3 C8 C9 124.5(7) . .
O2 C8 C9 110.1(6) . .
C13 C9 C10 117.4(7) . .
C13 C9 C8 118.8(7) . .
C10 C9 C8 123.8(7) . .
C11 C10 C9 119.2(7) . .
C11 C10 H10 120.4 . .
C9 C10 H10 120.4 . .
N3 C11 C10 123.7(7) . .
N3 C11 H11 118.1 . .
C10 C11 H11 118.1 . .
N3 C12 C13 122.3(8) . .
N3 C12 H12 118.8 . .
C13 C12 H12 118.8 . .
C9 C13 C12 120.0(8) . .
C9 C13 H13 120.0 . .
C12 C13 H13 120.0 . .
N2 C14 O1 112.2(7) . .
N2 C14 C15 129.1(7) . .
O1 C14 C15 118.7(6) . .
C20 C15 C16 116.0(7) . .
C20 C15 C14 122.7(6) . .
C16 C15 C14 121.3(7) . .
C17 C16 C15 121.2(7) . .
C17 C16 H16 119.4 . .
C15 C16 H16 119.4 . .
C18 C17 C16 120.6(8) . .
C18 C17 H17 119.7 . .
C16 C17 H17 119.7 . .
C17 C18 C19 119.9(8) . .
C17 C18 H18 120.1 . .
C19 C18 H18 120.1 . .
C20 C19 C18 119.0(8) . .
C20 C19 H19 120.5 . .
C18 C19 H19 120.5 . .
C19 C20 C15 123.3(7) . .
C19 C20 O5 118.2(7) . .
C15 C20 O5 118.2(7) . .
O4 C21 O5 124.4(7) . .
O4 C21 C22 126.5(7) . .
O5 C21 C22 109.1(7) . .
C23 C22 C26 118.1(7) . .
C23 C22 C21 117.5(7) . .
C26 C22 C21 124.3(7) . .
C24 C23 C22 120.2(7) . .
C24 C23 H23 119.9 . .
C22 C23 H23 119.9 . .
N4 C24 C23 122.6(7) . .
N4 C24 H24 118.7 . .
C23 C24 H24 118.7 . .
N4 C25 C26 123.3(8) . .
N4 C25 H25 118.4 . .
C26 C25 H25 118.4 . .
C25 C26 C22 118.3(7) . .
C25 C26 H26 120.8 . .
C22 C26 H26 120.8 . .
Cl3 C27 Cl4 114.0(7) . .
Cl3 C27 H27A 108.8 . .
Cl4 C27 H27A 108.8 . .
Cl3 C27 H27B 108.8 . .
Cl4 C27 H27B 108.8 . .
H27A C27 H27B 107.6 . .
Cl2 C28 Cl1 112.4(6) . .
Cl2 C28 H28A 109.1 . .
Cl1 C28 H28A 109.1 . .
Cl2 C28 H28B 109.1 . .
Cl1 C28 H28B 109.1 . .
H28A C28 H28B 107.9 . .
C1 O1 C14 103.6(5) . .
C8 O2 C3 116.1(5) . .
C21 O5 C20 115.0(5) . .
N5 O6 Cu1 107.0(5) . .
N6 O10 Cu1 107.2(6) . .

loop_
_geom_bond_atom_site_label_1
_geom_bond_atom_site_label_2
_geom_bond_distance
_geom_bond_site_symmetry_2
Cu1 O6 1.984(5) .
Cu1 N3 1.997(5) .
Cu1 N4 1.998(5) 2_566
Cu1 O10 2.051(5) .
N1 C1 1.303(7) .
N1 N2 1.408(7) .
N2 C14 1.297(7) .
N3 C11 1.321(8) .
N3 C12 1.338(9) .
N4 C24 1.327(8) .
N4 C25 1.345(8) .
N4 Cu1 1.998(5) 2_566
N5 O7 1.199(9) .
N5 O8 1.223(8) .
N5 O6 1.285(9) .
N6 O11 1.114(9) .
N6 O9 1.134(10) .
N6 O10 1.225(9) .
C1 O1 1.350(7) .
C1 C2 1.471(9) .
C2 C3 1.373(9) .
C2 C7 1.382(8) .
C3 C4 1.369(9) .
C3 O2 1.399(7) .
C4 C5 1.376(9) .
C4 H4 0.9300 .
C5 C6 1.371(10) .
C5 H5 0.9300 .
C6 C7 1.391(10) .
C6 H6 0.9300 .
C7 H7 0.9300 .
C8 O3 1.198(7) .
C8 O2 1.366(8) .
C8 C9 1.495(9) .
C9 C13 1.364(9) .
C9 C10 1.386(9) .
C10 C11 1.355(8) .
C10 H10 0.9300 .
C11 H11 0.9300 .
C12 C13 1.370(9) .
C12 H12 0.9300 .
C13 H13 0.9300 .
C14 O1 1.362(7) .
C14 C15 1.438(9) .
C15 C20 1.380(9) .
C15 C16 1.409(9) .
C16 C17 1.379(10) .
C16 H16 0.9300 .
C17 C18 1.358(10) .
C17 H17 0.9300 .
C18 C19 1.390(9) .
C18 H18 0.9300 .
C19 C20 1.367(10) .
C19 H19 0.9300 .
C20 O5 1.431(7) .
C21 O4 1.187(7) .
C21 O5 1.371(8) .
C21 C22 1.490(9) .
C22 C23 1.371(9) .
C22 C26 1.383(9) .
C23 C24 1.360(9) .
C23 H23 0.9300 .
C24 H24 0.9300 .
C25 C26 1.369(9) .
C25 H25 0.9300 .
C26 H26 0.9300 .
C27 Cl3 1.636(11) .
C27 Cl4 1.703(10) .
C27 H27A 0.9700 .
C27 H27B 0.9700 .
C28 Cl2 1.681(10) .
C28 Cl1 1.725(9) .
C28 H28A 0.9700 .
C28 H28B 0.9700 .

loop_
_geom_torsion_atom_site_label_1
_geom_torsion_atom_site_label_2
_geom_torsion_atom_site_label_3
_geom_torsion_atom_site_label_4
_geom_torsion
_geom_torsion_site_symmetry_1
C1 N1 N2 C14 0.7(7) .
O6 Cu1 N3 C11 -122.8(6) .
N4 Cu1 N3 C11 -36(2) 2_566
O10 Cu1 N3 C11 42.8(6) .
O6 Cu1 N3 C12 51.5(6) .
N4 Cu1 N3 C12 138.2(18) 2_566
O10 Cu1 N3 C12 -143.0(6) .
N2 N1 C1 O1 -0.4(7) .
N2 N1 C1 C2 -178.4(6) .
N1 C1 C2 C3 -5.6(10) .
O1 C1 C2 C3 176.6(6) .
N1 C1 C2 C7 173.4(6) .
O1 C1 C2 C7 -4.5(9) .
C7 C2 C3 C4 1.8(10) .
C1 C2 C3 C4 -179.2(6) .
C7 C2 C3 O2 175.2(6) .
C1 C2 C3 O2 -5.8(10) .
C2 C3 C4 C5 -2.4(10) .
O2 C3 C4 C5 -176.1(6) .
C3 C4 C5 C6 1.9(10) .
C4 C5 C6 C7 -0.7(11) .
C3 C2 C7 C6 -0.7(9) .
C1 C2 C7 C6 -179.7(6) .
C5 C6 C7 C2 0.1(10) .
O3 C8 C9 C13 -20.0(11) .
O2 C8 C9 C13 164.3(6) .
O3 C8 C9 C10 161.0(7) .
O2 C8 C9 C10 -14.7(9) .
C13 C9 C10 C11 3.1(11) .
C8 C9 C10 C11 -177.9(6) .
C12 N3 C11 C10 -2.6(11) .
Cu1 N3 C11 C10 171.9(5) .
C9 C10 C11 N3 -0.7(11) .
C11 N3 C12 C13 3.6(12) .
Cu1 N3 C12 C13 -170.8(6) .
C10 C9 C13 C12 -2.2(11) .
C8 C9 C13 C12 178.8(7) .
N3 C12 C13 C9 -1.2(12) .
N1 N2 C14 O1 -0.8(7) .
N1 N2 C14 C15 178.6(6) .
N2 C14 C15 C20 3.4(11) .
O1 C14 C15 C20 -177.2(6) .
N2 C14 C15 C16 -173.9(6) .
O1 C14 C15 C16 5.4(10) .
C20 C15 C16 C17 0.6(10) .
C14 C15 C16 C17 178.1(7) .
C15 C16 C17 C18 -1.4(12) .
C16 C17 C18 C19 2.2(13) .
C17 C18 C19 C20 -2.1(12) .
C18 C19 C20 C15 1.4(12) .
C18 C19 C20 O5 175.7(6) .
C16 C15 C20 C19 -0.6(11) .
C14 C15 C20 C19 -178.1(7) .
C16 C15 C20 O5 -175.0(6) .
C14 C15 C20 O5 7.6(10) .
O4 C21 C22 C23 -23.4(11) .
O5 C21 C22 C23 155.8(6) .
O4 C21 C22 C26 154.9(8) .
O5 C21 C22 C26 -25.8(9) .
C26 C22 C23 C24 1.2(11) .
C21 C22 C23 C24 179.6(6) .
C25 N4 C24 C23 -1.1(11) .
Cu1 N4 C24 C23 172.4(5) 2_566
C22 C23 C24 N4 0.4(12) .
C24 N4 C25 C26 0.2(12) .
Cu1 N4 C25 C26 -173.2(6) 2_566
N4 C25 C26 C22 1.4(12) .
C23 C22 C26 C25 -2.0(11) .
C21 C22 C26 C25 179.7(7) .
N1 C1 O1 C14 -0.1(7) .
C2 C1 O1 C14 178.1(5) .
N2 C14 O1 C1 0.6(7) .
C15 C14 O1 C1 -178.9(6) .
O3 C8 O2 C3 11.6(10) .
C9 C8 O2 C3 -172.8(5) .
C4 C3 O2 C8 -108.8(7) .
C2 C3 O2 C8 77.6(8) .
O4 C21 O5 C20 -8.2(10) .
C22 C21 O5 C20 172.5(6) .
C19 C20 O5 C21 98.4(7) .
C15 C20 O5 C21 -86.9(8) .
O7 N5 O6 Cu1 -6.9(8) .
O8 N5 O6 Cu1 175.6(5) .
N3 Cu1 O6 N5 92.7(5) .
N4 Cu1 O6 N5 -79.6(5) 2_566
O10 Cu1 O6 N5 8.2(10) .
O11 N6 O10 Cu1 -176.7(12) .
O9 N6 O10 Cu1 11.2(12) .
O6 Cu1 O10 N6 169.7(7) .
N3 Cu1 O10 N6 85.0(6) .
N4 Cu1 O10 N6 -102.5(5) 2_566
